data_7047882
loop_
_publ_author_name
'Wickramatunga, Lenali V.'
'Pothupitiya, Thusith K.'
'Chevalier, Edith'
'Kariuki, Benson M.'
'Liyanage, Sudantha S.'
'Newman, Paul D.'
'Edwards, Peter G.'

_publ_section_title
;
 Halide and substituent dependent structural variation in copper(i) halide
 complexes of 1,5,9-triphosphacyclododecanes.
;
_journal_issue 45
_journal_name_full 'Dalton transactions (Cambridge, England : 2003)'
_journal_page_first 16126
_journal_page_last 16131
_journal_paper_doi 10.1039/c8dt03072c
_journal_volume 47
_journal_year 2018
_chemical_formula_moiety 'C15 H33 Cu I P3'
_chemical_formula_sum 'C15 H33 Cu I P3'
_chemical_formula_weight 496.76
_space_group_crystal_system orthorhombic
_space_group_IT_number 33
_space_group_name_Hall 'P 2c -2n'
_space_group_name_H-M_alt 'P n a 21'
_symmetry_space_group_name_Hall 'P 2c -2n'
_symmetry_space_group_name_H-M 'P n a 21'
_atom_sites_solution_hydrogens geom
_audit_creation_method SHELXL-2018/1
_audit_update_record
;
2018-10-24 deposited with the CCDC.
2018-10-24 downloaded from the CCDC.
;
_cell_angle_alpha 90
_cell_angle_beta 90
_cell_angle_gamma 90
_cell_formula_units_Z 4
_cell_length_a 14.0792(6)
_cell_length_b 10.7291(4)
_cell_length_c 13.5869(4)
_cell_measurement_reflns_used 3042
_cell_measurement_temperature 150(2)
_cell_measurement_theta_max 27.467
_cell_measurement_theta_min 2.387
_cell_volume 2052.40(13)
_computing_cell_refinement DENZO/SCALEPACK
_computing_data_collection 'COLLECT,Nonius BV, 1997-2001'
_computing_data_reduction DENZO/SCALEPACK
_computing_molecular_graphics 'ORTEP-3 for Windows'
_computing_publication_material WinGX
_computing_structure_refinement SHELXL
_computing_structure_solution SHELXS
_diffrn_ambient_temperature 150(2)
_diffrn_measured_fraction_theta_full 0.999
_diffrn_measured_fraction_theta_max 0.999
_diffrn_measurement_device_type 'Nonius Kappa CCD'
_diffrn_measurement_method 'CCD scans'
_diffrn_radiation_type MoK\a
_diffrn_radiation_wavelength 0.71073
_diffrn_reflns_av_R_equivalents 0.0578
_diffrn_reflns_av_unetI/netI 0.0585
_diffrn_reflns_Laue_measured_fraction_full 0.999
_diffrn_reflns_Laue_measured_fraction_max 0.999
_diffrn_reflns_number 4466
_diffrn_reflns_point_group_measured_fraction_full 0.999
_diffrn_reflns_point_group_measured_fraction_max 0.999
_diffrn_reflns_theta_full 25.242
_diffrn_reflns_theta_max 27.467
_diffrn_reflns_theta_min 2.387
_diffrn_standards_decay_% 0
_diffrn_standards_interval_count 0
_diffrn_standards_interval_time 0
_diffrn_standards_number 0
_exptl_absorpt_coefficient_mu 2.793
_exptl_absorpt_correction_type empirical
_exptl_absorpt_process_details Denzo/Scalepack
_exptl_crystal_colour colourless
_exptl_crystal_density_diffrn 1.608
_exptl_crystal_description plate
_exptl_crystal_F_000 1000
_exptl_crystal_size_max 0.300
_exptl_crystal_size_mid 0.100
_exptl_crystal_size_min 0.030
_exptl_transmission_factor_max 0.901
_exptl_transmission_factor_min 0.522
_refine_diff_density_max 0.995
_refine_diff_density_min -0.735
_refine_diff_density_rms 0.132
_refine_ls_abs_structure_details
;
 Refined as an inversion twin.
;
_refine_ls_abs_structure_Flack 0.45(13)
_refine_ls_extinction_method none
_refine_ls_goodness_of_fit_ref 1.049
_refine_ls_hydrogen_treatment constr
_refine_ls_matrix_type full
_refine_ls_number_parameters 185
_refine_ls_number_reflns 4466
_refine_ls_number_restraints 32
_refine_ls_restrained_S_all 1.048
_refine_ls_R_factor_all 0.0921
_refine_ls_R_factor_gt 0.0507
_refine_ls_shift/su_max 0.007
_refine_ls_shift/su_mean 0.144
_refine_ls_structure_factor_coef Fsqd
_refine_ls_weighting_details 'w=1/[\s^2^(Fo^2^)+(0.0364P)^2^+7.3608P] where P=(Fo^2^+2Fc^2^)/3'
_refine_ls_weighting_scheme calc
_refine_ls_wR_factor_gt 0.0932
_refine_ls_wR_factor_ref 0.1106
_reflns_Friedel_coverage 0.919
_reflns_Friedel_fraction_full 0.999
_reflns_Friedel_fraction_max 0.999
_reflns_number_gt 3042
_reflns_number_total 4466
_reflns_threshold_expression 'I > 2\s(I)'
_cod_data_source_file c8dt03072c2.cif
_cod_data_source_block pge1014t
_cod_depositor_comments 'Adding full bibliography for 7047878--7047884.cif.'
_cod_database_code 7047882
_shelx_shelxl_version_number 2018/1
_shelx_space_group_comment
;
The symmetry employed for this shelxl refinement is uniquely defined
by the following loop, which should always be used as a source of
symmetry information in preference to the above space-group names.
They are only intended as comments.
;
_shelx_estimated_absorpt_t_min 0.488
_shelx_estimated_absorpt_t_max 0.921

loop_
_space_group_symop_operation_xyz
'x, y, z'
'-x, -y, z+1/2'
'-x+1/2, y+1/2, z+1/2'
'x+1/2, -y+1/2, z'

loop_
_atom_site_label
_atom_site_type_symbol
_atom_site_fract_x
_atom_site_fract_y
_atom_site_fract_z
_atom_site_U_iso_or_equiv
_atom_site_adp_type
_atom_site_occupancy
_atom_site_site_symmetry_order
_atom_site_calc_flag
_atom_site_refinement_flags_posn
_atom_site_refinement_flags_adp
C1 C 0.256(2) 0.156(3) 0.394(2) 0.055(10) Uani 1 1 d . .
H1A H 0.289348 0.198994 0.448799 0.066 Uiso 1 1 calc R U
H1B H 0.200889 0.207748 0.376004 0.066 Uiso 1 1 calc R U
C2 C 0.218(2) 0.031(3) 0.434(3) 0.042(10) Uani 1 1 d . .
H2A H 0.162400 0.047504 0.476197 0.051 Uiso 1 1 calc R U
H2B H 0.197021 -0.020819 0.378058 0.051 Uiso 1 1 calc R U
C3 C 0.291(2) -0.044(3) 0.495(2) 0.045(9) Uani 1 1 d . .
H3A H 0.256843 -0.105028 0.536254 0.053 Uiso 1 1 calc R U
H3B H 0.325805 0.013257 0.538748 0.053 Uiso 1 1 calc R U
C4 C 0.307(2) -0.268(2) 0.384(2) 0.038(8) Uani 1 1 d . .
H4A H 0.310618 -0.329867 0.438298 0.045 Uiso 1 1 calc R U
H4B H 0.239623 -0.244233 0.376483 0.045 Uiso 1 1 calc R U
C5 C 0.3391(6) -0.3301(8) 0.291(2) 0.038(3) Uani 1 1 d . .
H5A H 0.314219 -0.416340 0.290489 0.046 Uiso 1 1 calc R U
H5B H 0.409344 -0.335351 0.292129 0.046 Uiso 1 1 calc R U
C6 C 0.308(2) -0.264(3) 0.195(2) 0.041(9) Uani 1 1 d . .
H6A H 0.240686 -0.239414 0.201231 0.049 Uiso 1 1 calc R U
H6B H 0.312084 -0.325239 0.140139 0.049 Uiso 1 1 calc R U
C7 C 0.287(2) -0.039(3) 0.0839(19) 0.036(9) Uani 1 1 d . .
H7A H 0.320906 0.017368 0.038232 0.044 Uiso 1 1 calc R U
H7B H 0.250705 -0.099447 0.043638 0.044 Uiso 1 1 calc R U
C8 C 0.217(2) 0.037(3) 0.143(3) 0.039(9) Uani 1 1 d . U
H8A H 0.161317 0.054804 0.101350 0.047 Uiso 1 1 calc R U
H8B H 0.195525 -0.013749 0.199367 0.047 Uiso 1 1 calc R U
C9 C 0.255(2) 0.160(2) 0.1828(19) 0.037(7) Uani 1 1 d . U
H9A H 0.199476 0.212348 0.201598 0.044 Uiso 1 1 calc R U
H9B H 0.288009 0.203942 0.128676 0.044 Uiso 1 1 calc R U
C10 C 0.3843(9) 0.3104(11) 0.2608(9) 0.045(4) Uani 1 1 d . .
H10A H 0.417649 0.308102 0.196674 0.054 Uiso 1 1 calc R U
H10B H 0.331122 0.370422 0.255370 0.054 Uiso 1 1 calc R U
C11 C 0.4519(11) 0.3533(12) 0.3394(11) 0.055(4) Uani 1 1 d . .
H11A H 0.416984 0.366598 0.400912 0.082 Uiso 1 1 calc R U
H11B H 0.481864 0.431550 0.318922 0.082 Uiso 1 1 calc R U
H11C H 0.500867 0.289719 0.349608 0.082 Uiso 1 1 calc R U
C12 C 0.458(2) -0.189(3) 0.5143(19) 0.041(9) Uani 1 1 d . U
H12A H 0.492638 -0.119504 0.545270 0.049 Uiso 1 1 calc R U
H12B H 0.420518 -0.231823 0.566263 0.049 Uiso 1 1 calc R U
C13 C 0.526(2) -0.278(3) 0.4708(19) 0.047(9) Uani 1 1 d . .
H13A H 0.495137 -0.358794 0.460092 0.070 Uiso 1 1 calc R U
H13B H 0.580124 -0.289399 0.515902 0.070 Uiso 1 1 calc R U
H13C H 0.549470 -0.245706 0.407856 0.070 Uiso 1 1 calc R U
C14 C 0.460(2) -0.188(3) 0.0688(18) 0.033(8) Uani 1 1 d D U
H14A H 0.423700 -0.229043 0.015545 0.039 Uiso 1 1 calc R U
H14B H 0.495922 -0.117886 0.039399 0.039 Uiso 1 1 calc R U
C15 C 0.531(2) -0.283(3) 0.114(2) 0.049(9) Uani 1 1 d D U
H15A H 0.567888 -0.241997 0.165688 0.074 Uiso 1 1 calc R U
H15B H 0.573904 -0.312820 0.062215 0.074 Uiso 1 1 calc R U
H15C H 0.495775 -0.353187 0.141604 0.074 Uiso 1 1 calc R U
P1 P 0.33618(16) 0.15175(19) 0.2897(9) 0.0372(6) Uani 1 1 d . .
P2 P 0.3761(7) -0.1271(8) 0.4211(3) 0.031(2) Uani 1 1 d . .
P3 P 0.3769(7) -0.1265(8) 0.1604(3) 0.030(2) Uani 1 1 d . .
Cu1 Cu 0.42886(6) -0.01833(8) 0.2902(7) 0.0270(2) Uani 1 1 d . .
I1 I 0.61009(4) 0.02540(5) 0.2903(4) 0.03503(18) Uani 1 1 d . .

loop_
_atom_site_aniso_label
_atom_site_aniso_U_11
_atom_site_aniso_U_22
_atom_site_aniso_U_33
_atom_site_aniso_U_23
_atom_site_aniso_U_13
_atom_site_aniso_U_12
C1 0.048(17) 0.072(19) 0.045(15) -0.014(14) -0.012(12) 0.020(15)
C2 0.034(15) 0.057(17) 0.036(13) -0.001(11) 0.013(11) 0.000(11)
C3 0.044(18) 0.051(17) 0.039(16) 0.005(12) -0.009(13) 0.015(13)
C4 0.031(16) 0.031(15) 0.052(17) 0.001(13) -0.014(13) -0.018(12)
C5 0.035(5) 0.028(5) 0.052(6) 0.019(16) -0.014(18) -0.004(4)
C6 0.037(17) 0.042(17) 0.044(17) -0.013(13) -0.016(13) 0.017(12)
C7 0.030(15) 0.035(15) 0.044(16) 0.012(11) -0.020(12) -0.004(11)
C8 0.030(13) 0.043(12) 0.045(13) 0.015(9) 0.008(9) 0.022(9)
C9 0.040(12) 0.026(9) 0.045(12) 0.009(9) -0.001(9) 0.019(9)
C10 0.048(7) 0.032(6) 0.055(10) 0.001(5) -0.013(6) 0.012(5)
C11 0.062(9) 0.032(7) 0.069(9) -0.006(6) -0.024(7) -0.009(7)
C12 0.039(12) 0.045(12) 0.038(11) 0.010(9) -0.004(8) 0.010(9)
C13 0.044(16) 0.065(19) 0.032(11) 0.013(11) -0.003(10) -0.002(14)
C14 0.032(12) 0.034(11) 0.031(11) 0.000(8) 0.000(8) -0.005(9)
C15 0.036(15) 0.042(15) 0.070(16) 0.008(11) 0.016(11) 0.029(12)
P1 0.0303(12) 0.0221(11) 0.0593(15) -0.005(6) 0.005(6) 0.0028(9)
P2 0.029(5) 0.032(5) 0.031(4) 0.002(4) 0.000(4) -0.002(4)
P3 0.027(6) 0.025(5) 0.037(4) 0.002(4) -0.004(4) 0.002(4)
Cu1 0.0240(5) 0.0223(5) 0.0349(5) -0.003(2) -0.003(3) 0.0001(4)
I1 0.0262(3) 0.0360(3) 0.0429(3) -0.0002(16) 0.0003(19) -0.0046(2)

loop_
_atom_type_symbol
_atom_type_description
_atom_type_scat_dispersion_real
_atom_type_scat_dispersion_imag
_atom_type_scat_source
C C 0.0033 0.0016 'International Tables Vol C Tables 4.2.6.8 and 6.1.1.4'
H H 0.0000 0.0000 'International Tables Vol C Tables 4.2.6.8 and 6.1.1.4'
P P 0.1023 0.0942 'International Tables Vol C Tables 4.2.6.8 and 6.1.1.4'
Cu Cu 0.3201 1.2651 'International Tables Vol C Tables 4.2.6.8 and 6.1.1.4'
I I -0.4742 1.8119 'International Tables Vol C Tables 4.2.6.8 and 6.1.1.4'

loop_
_geom_angle_atom_site_label_1
_geom_angle_atom_site_label_2
_geom_angle_atom_site_label_3
_geom_angle
C2 C1 P1 118(2)
C3 C2 C1 114(3)
C2 C3 P2 114(2)
C5 C4 P2 115.4(17)
C4 C5 C6 115.3(7)
C5 C6 P3 115.7(17)
C8 C7 P3 114(2)
C9 C8 C7 116(3)
C8 C9 P1 116.7(19)
C11 C10 P1 111.0(9)
C13 C12 P2 111.6(18)
C15 C14 P3 112.4(17)
C1 P1 C9 103.2(5)
C1 P1 C10 111.5(12)
C9 P1 C10 90.8(9)
C1 P1 Cu1 112.2(12)
C9 P1 Cu1 113.8(9)
C10 P1 Cu1 122.0(4)
C3 P2 C12 102.2(12)
C3 P2 C4 101.8(15)
C12 P2 C4 102.5(14)
C3 P2 Cu1 113.8(10)
C12 P2 Cu1 121.8(11)
C4 P2 Cu1 112.3(10)
C14 P3 C6 102.8(13)
C14 P3 C7 103.6(12)
C6 P3 C7 100.7(13)
C14 P3 Cu1 121.0(11)
C6 P3 Cu1 113.1(10)
C7 P3 Cu1 113.3(9)
P3 Cu1 P1 103.3(4)
P3 Cu1 P2 104.25(8)
P1 Cu1 P2 103.4(4)
P3 Cu1 I1 114.6(3)
P1 Cu1 I1 115.15(7)
P2 Cu1 I1 114.7(3)

loop_
_geom_bond_atom_site_label_1
_geom_bond_atom_site_label_2
_geom_bond_distance
C1 C2 1.54(5)
C1 P1 1.81(3)
C2 C3 1.54(5)
C3 P2 1.79(3)
C4 C5 1.50(4)
C4 P2 1.87(2)
C5 C6 1.55(3)
C6 P3 1.83(3)
C7 C8 1.50(4)
C7 P3 1.89(3)
C8 C9 1.52(4)
C9 P1 1.85(3)
C10 C11 1.502(15)
C10 P1 1.874(13)
C12 C13 1.48(2)
C12 P2 1.83(3)
C14 C15 1.550(13)
C14 P3 1.83(3)
P1 Cu1 2.243(2)
P2 Cu1 2.252(11)
P3 Cu1 2.235(11)
Cu1 I1 2.5943(10)
